data_1516794
loop_
_publ_author_name
'Cao, Dennis'
'Hong, Michael'
'Blackburn, Anthea K.'
'Liu, Zhichang'
'Holcroft, James M.'
'Stoddart, J. Fraser'

_publ_section_title
;
 Two-point halogen bonding between 3,6-dihalopyromellitic diimides
;
_journal_issue 11
_journal_name_full 'Chem. Sci.'
_journal_page_first 4242
_journal_paper_doi 10.1039/C4SC00999A
_journal_volume 5
_journal_year 2014
_chemical_formula_moiety 'C18 H26 N2 O4, C10 H2 Cl2 N2 O4'
_chemical_formula_sum 'C28 H28 Cl2 N4 O8'
_chemical_formula_weight 619.44
_chemical_name_systematic
;
 ?
;
_space_group_crystal_system monoclinic
_space_group_IT_number 14
_space_group_name_Hall '-P 2ybc'
_space_group_name_H-M_alt 'P 1 21/c 1'
_symmetry_space_group_name_Hall '-P 2ybc'
_symmetry_space_group_name_H-M 'P 1 21/c 1'
_atom_sites_solution_hydrogens geom
_atom_sites_solution_primary direct
_audit_creation_date 2013-12-03
_audit_creation_method
;
Olex2 1.2
(compiled 2013.11.15 svn.r2839 for OlexSys, GUI svn.r4720)
;
_cell_angle_alpha 90
_cell_angle_beta 101.576(2)
_cell_angle_gamma 90
_cell_formula_units_Z 2
_cell_length_a 6.6819(3)
_cell_length_b 22.9780(11)
_cell_length_c 8.8554(4)
_cell_measurement_reflns_used 4971
_cell_measurement_temperature 100(2)
_cell_measurement_theta_max 67.249
_cell_measurement_theta_min 5.450
_cell_volume 1331.97(11)
_computing_data_reduction 'SAINT v8.27A (Bruker, 2012)'
_computing_molecular_graphics 'Olex2 (Dolomanov et al., 2009)'
_computing_publication_material 'Olex2 (Dolomanov et al., 2009)'
_computing_structure_refinement 'ShelXL (Sheldrick, 2008)'
_computing_structure_solution 'ShelXS (Sheldrick, 2008)'
_diffrn_ambient_temperature 99.95
_diffrn_measured_fraction_theta_full 0.957
_diffrn_measured_fraction_theta_max 0.959
_diffrn_measurement_device_type 'Bruker APEX-II CCD'
_diffrn_measurement_method '\f and \w scans'
_diffrn_radiation_monochromator graphite
_diffrn_radiation_type CuK\a
_diffrn_radiation_wavelength 1.54178
_diffrn_reflns_av_R_equivalents 0.0192
_diffrn_reflns_av_unetI/netI 0.0217
_diffrn_reflns_Laue_measured_fraction_full 0.957
_diffrn_reflns_Laue_measured_fraction_max 0.959
_diffrn_reflns_limit_h_max 7
_diffrn_reflns_limit_h_min -7
_diffrn_reflns_limit_k_max 27
_diffrn_reflns_limit_k_min -26
_diffrn_reflns_limit_l_max 10
_diffrn_reflns_limit_l_min -7
_diffrn_reflns_number 6929
_diffrn_reflns_point_group_measured_fraction_full 0.957
_diffrn_reflns_point_group_measured_fraction_max 0.959
_diffrn_reflns_theta_full 67.679
_diffrn_reflns_theta_max 67.483
_diffrn_reflns_theta_min 5.450
_diffrn_standards_number 0
_exptl_absorpt_coefficient_mu 2.724
_exptl_absorpt_correction_T_max 0.7529
_exptl_absorpt_correction_T_min 0.6031
_exptl_absorpt_correction_type multi-scan
_exptl_absorpt_process_details
;
SADABS-2012/1 (Bruker,2012) was used for absorption correction.
wR2(int) was 0.1059 before and 0.0298 after correction.
The Ratio of minimum to maximum transmission is 0.8010.
The \l/2 correction factor is 0.0015.
;
_exptl_crystal_colour yellow
_exptl_crystal_colour_primary yellow
_exptl_crystal_density_diffrn 1.544
_exptl_crystal_description Needle
_exptl_crystal_F_000 644
_exptl_crystal_size_max 0.676
_exptl_crystal_size_mid 0.113
_exptl_crystal_size_min 0.049
_refine_diff_density_max 0.547
_refine_diff_density_min -0.519
_refine_diff_density_rms 0.049
_refine_ls_extinction_method none
_refine_ls_goodness_of_fit_ref 1.053
_refine_ls_hydrogen_treatment mixed
_refine_ls_matrix_type full
_refine_ls_number_parameters 191
_refine_ls_number_reflns 2301
_refine_ls_number_restraints 0
_refine_ls_restrained_S_all 1.053
_refine_ls_R_factor_all 0.0329
_refine_ls_R_factor_gt 0.0315
_refine_ls_shift/su_max 0.001
_refine_ls_shift/su_mean 0.000
_refine_ls_structure_factor_coef Fsqd
_refine_ls_weighting_details 'w=1/[\s^2^(Fo^2^)+(0.0402P)^2^+0.9517P] where P=(Fo^2^+2Fc^2^)/3'
_refine_ls_weighting_scheme calc
_refine_ls_wR_factor_gt 0.0827
_refine_ls_wR_factor_ref 0.0837
_reflns_Friedel_coverage 0.000
_reflns_number_gt 2174
_reflns_number_total 2301
_reflns_threshold_expression 'I > 2\s(I)'
_cod_data_source_file c4sc00999a1.cif
_cod_data_source_block p21c
_cod_depositor_comments
;
Adding full bibliography for 1516792--1516797.cif.

2019-05-05
Z value and formula fixed to values more according to usual
chemical conventions.                 miguel
;
_cod_original_formula_sum 'C56 H56 Cl4 N8 O16'
_cod_original_formula_weight 1238.88
_cod_original_formula_moiety '2(C18 H26 N2 O4), 2(C10 H2 Cl2 N2 O4)'
_cod_original_formula_units_Z 1
_cod_database_code 1516794
_shelxl_version_number 2013-4
_shelx_space_group_comment
;
The symmetry employed for this shelxl refinement is uniquely defined
by the following loop, which should always be used as a source of
symmetry information in preference to the above space-group names.
They are only intended as comments.
;
_shelx_estimated_absorpt_t_max 0.878
_shelx_estimated_absorpt_t_min 0.260
_olex2_refinement_description
;
1. Fixed Uiso
 At 1.2 times of:
  All C(H) groups, All C(H,H) groups, All N(H) groups
 At 1.5 times of:
  All O(H) groups
2.a Secondary CH2 refined with riding coordinates:
 C11(H11A,H11B), C12(H12A,H12B), C13(H13A,H13B), C14(H14A,H14B)
2.b Aromatic/amide H refined with riding coordinates:
 N2(H2), C6(H6), C7(H7), C10(H10), N1(H1)
2.c Idealised tetrahedral OH refined as rotating group:
 O4(H4)
;

loop_
_space_group_symop_operation_xyz
'x, y, z'
'-x, y+1/2, -z+1/2'
'-x, -y, -z'
'x, -y-1/2, z-1/2'

loop_
_atom_site_label
_atom_site_type_symbol
_atom_site_fract_x
_atom_site_fract_y
_atom_site_fract_z
_atom_site_U_iso_or_equiv
_atom_site_adp_type
_atom_site_occupancy
_atom_site_site_symmetry_order
_atom_site_calc_flag
_atom_site_refinement_flags_posn
O3 O 0.41416(18) 0.28022(5) 0.22034(13) 0.0228(3) Uani 1 1 d .
O4 O 0.01314(18) 0.23686(5) 0.13421(14) 0.0259(3) Uani 1 1 d .
H4 H -0.0242 0.2189 0.2065 0.039 Uiso 1 1 calc GR
N2 N 0.5694(2) 0.38786(6) 0.19035(15) 0.0189(3) Uani 1 1 d .
H2 H 0.5702 0.3651 0.1105 0.023 Uiso 1 1 calc R
C6 C 0.4399(2) 0.45377(7) -0.26370(18) 0.0175(3) Uani 1 1 d .
H6 H 0.4208 0.4279 -0.3492 0.021 Uiso 1 1 calc R
C7 C 0.4801(2) 0.43160(7) -0.11719(18) 0.0165(3) Uani 1 1 d .
H7 H 0.4902 0.3907 -0.1020 0.020 Uiso 1 1 calc R
C8 C 0.5067(2) 0.46935(7) 0.01191(18) 0.0146(3) Uani 1 1 d .
C9 C 0.5483(2) 0.44753(7) 0.16765(18) 0.0160(3) Uani 1 1 d .
C10 C 0.5733(2) 0.48614(7) 0.28955(18) 0.0174(3) Uani 1 1 d .
H10 H 0.5998 0.4717 0.3922 0.021 Uiso 1 1 calc R
C11 C 0.5901(2) 0.36199(7) 0.34260(18) 0.0201(4) Uani 1 1 d .
H11A H 0.4737 0.3737 0.3895 0.024 Uiso 1 1 calc R
H11B H 0.7178 0.3757 0.4102 0.024 Uiso 1 1 calc R
C12 C 0.5948(2) 0.29657(7) 0.3271(2) 0.0218(4) Uani 1 1 d .
H12A H 0.7176 0.2843 0.2887 0.026 Uiso 1 1 calc R
H12B H 0.5980 0.2779 0.4282 0.026 Uiso 1 1 calc R
C13 C 0.3780(3) 0.21945(7) 0.2142(2) 0.0229(4) Uani 1 1 d .
H13A H 0.3613 0.2051 0.3163 0.027 Uiso 1 1 calc R
H13B H 0.4950 0.1989 0.1854 0.027 Uiso 1 1 calc R
C14 C 0.1867(3) 0.20820(7) 0.0959(2) 0.0254(4) Uani 1 1 d .
H14A H 0.2064 0.2220 -0.0059 0.030 Uiso 1 1 calc R
H14B H 0.1607 0.1658 0.0883 0.030 Uiso 1 1 calc R
Cl1 Cl 0.07704(6) 0.53675(2) 0.34898(4) 0.01983(14) Uani 1 1 d .
O1 O -0.05639(19) 0.34667(5) -0.16115(15) 0.0278(3) Uani 1 1 d .
O2 O 0.08017(18) 0.39885(6) 0.34646(13) 0.0259(3) Uani 1 1 d .
N1 N 0.0237(2) 0.35884(6) 0.10213(17) 0.0218(3) Uani 1 1 d .
H1 H 0.0349 0.3219 0.1287 0.026 Uiso 1 1 calc R
C1 C 0.0381(2) 0.51673(7) 0.15922(17) 0.0143(3) Uani 1 1 d .
C2 C 0.0254(2) 0.45867(7) 0.11372(18) 0.0143(3) Uani 1 1 d .
C3 C -0.0125(2) 0.44263(7) -0.04114(18) 0.0142(3) Uani 1 1 d .
C4 C -0.0190(2) 0.37749(7) -0.04798(19) 0.0190(3) Uani 1 1 d .
C5 C 0.0473(2) 0.40408(7) 0.20774(19) 0.0190(4) Uani 1 1 d .

loop_
_atom_site_aniso_label
_atom_site_aniso_U_11
_atom_site_aniso_U_22
_atom_site_aniso_U_33
_atom_site_aniso_U_23
_atom_site_aniso_U_13
_atom_site_aniso_U_12
O3 0.0264(6) 0.0141(6) 0.0262(6) 0.0025(5) 0.0010(5) -0.0004(5)
O4 0.0292(7) 0.0175(6) 0.0318(7) 0.0066(5) 0.0083(5) -0.0009(5)
N2 0.0231(7) 0.0169(7) 0.0171(7) -0.0014(5) 0.0054(5) 0.0008(5)
C6 0.0136(8) 0.0216(8) 0.0175(8) -0.0071(6) 0.0037(6) -0.0029(6)
C7 0.0139(7) 0.0156(8) 0.0206(8) -0.0031(6) 0.0052(6) -0.0016(6)
C8 0.0085(7) 0.0183(8) 0.0178(8) -0.0024(6) 0.0042(6) -0.0017(5)
C9 0.0097(7) 0.0188(8) 0.0201(8) -0.0001(6) 0.0048(6) -0.0005(6)
C10 0.0139(7) 0.0231(8) 0.0150(8) -0.0010(6) 0.0030(6) -0.0008(6)
C11 0.0195(8) 0.0211(9) 0.0192(8) 0.0012(6) 0.0032(6) 0.0001(6)
C12 0.0210(8) 0.0224(9) 0.0215(8) 0.0030(7) 0.0030(7) 0.0021(7)
C13 0.0313(9) 0.0129(8) 0.0267(9) 0.0022(7) 0.0111(7) 0.0032(7)
C14 0.0364(10) 0.0175(8) 0.0245(9) -0.0017(7) 0.0113(8) -0.0027(7)
Cl1 0.0187(2) 0.0289(2) 0.0120(2) -0.00396(14) 0.00324(15) -0.00276(14)
O1 0.0340(7) 0.0190(6) 0.0336(7) -0.0094(5) 0.0145(6) -0.0024(5)
O2 0.0263(6) 0.0313(7) 0.0201(6) 0.0117(5) 0.0050(5) 0.0038(5)
N1 0.0256(7) 0.0122(7) 0.0298(8) 0.0059(6) 0.0109(6) 0.0032(5)
C1 0.0094(7) 0.0208(8) 0.0128(7) -0.0008(6) 0.0028(6) 0.0000(6)
C2 0.0094(7) 0.0188(8) 0.0153(8) 0.0024(6) 0.0042(6) 0.0006(6)
C3 0.0096(7) 0.0163(8) 0.0174(8) -0.0011(6) 0.0047(6) 0.0005(6)
C4 0.0155(8) 0.0169(8) 0.0269(9) -0.0012(7) 0.0100(7) 0.0003(6)
C5 0.0134(8) 0.0212(8) 0.0236(9) 0.0062(7) 0.0065(6) 0.0026(6)

loop_
_atom_type_symbol
_atom_type_description
_atom_type_scat_dispersion_real
_atom_type_scat_dispersion_imag
_atom_type_scat_source
C C 0.0181 0.0091 'International Tables Vol C Tables 4.2.6.8 and 6.1.1.4'
H H 0.0000 0.0000 'International Tables Vol C Tables 4.2.6.8 and 6.1.1.4'
Cl Cl 0.3639 0.7018 'International Tables Vol C Tables 4.2.6.8 and 6.1.1.4'
N N 0.0311 0.0180 'International Tables Vol C Tables 4.2.6.8 and 6.1.1.4'
O O 0.0492 0.0322 'International Tables Vol C Tables 4.2.6.8 and 6.1.1.4'

loop_
_geom_angle_atom_site_label_1
_geom_angle_atom_site_label_2
_geom_angle_atom_site_label_3
_geom_angle
_geom_angle_site_symmetry_1
_geom_angle_site_symmetry_3
C13 O3 C12 113.62(13) . .
C14 O4 H4 109.5 . .
C9 N2 H2 119.1 . .
C9 N2 C11 121.72(13) . .
C11 N2 H2 119.1 . .
C7 C6 H6 119.5 . .
C7 C6 C10 121.05(15) . 3_665
C10 C6 H6 119.5 3_665 .
C6 C7 H7 119.8 . .
C6 C7 C8 120.37(15) . .
C8 C7 H7 119.8 . .
C7 C8 C8 119.45(18) . 3_665
C7 C8 C9 121.85(14) . .
C8 C8 C9 118.70(18) 3_665 .
N2 C9 C8 118.46(14) . .
C10 C9 N2 121.88(15) . .
C10 C9 C8 119.61(15) . .
C6 C10 H10 119.6 3_665 .
C9 C10 C6 120.81(15) . 3_665
C9 C10 H10 119.6 . .
N2 C11 H11A 109.9 . .
N2 C11 H11B 109.9 . .
N2 C11 C12 108.81(13) . .
H11A C11 H11B 108.3 . .
C12 C11 H11A 109.9 . .
C12 C11 H11B 109.9 . .
O3 C12 C11 107.01(13) . .
O3 C12 H12A 110.3 . .
O3 C12 H12B 110.3 . .
C11 C12 H12A 110.3 . .
C11 C12 H12B 110.3 . .
H12A C12 H12B 108.6 . .
O3 C13 H13A 110.1 . .
O3 C13 H13B 110.1 . .
O3 C13 C14 108.13(13) . .
H13A C13 H13B 108.4 . .
C14 C13 H13A 110.1 . .
C14 C13 H13B 110.1 . .
O4 C14 C13 111.82(14) . .
O4 C14 H14A 109.3 . .
O4 C14 H14B 109.3 . .
C13 C14 H14A 109.3 . .
C13 C14 H14B 109.3 . .
H14A C14 H14B 107.9 . .
C4 N1 H1 123.4 . .
C4 N1 C5 113.16(13) . .
C5 N1 H1 123.4 . .
C2 C1 Cl1 122.05(12) . .
C3 C1 Cl1 122.07(12) 3_565 .
C3 C1 C2 115.87(14) 3_565 .
C1 C2 C3 121.82(14) . .
C1 C2 C5 130.49(14) . .
C3 C2 C5 107.69(14) . .
C1 C3 C2 122.31(14) 3_565 .
C1 C3 C4 130.10(14) 3_565 .
C2 C3 C4 107.59(13) . .
O1 C4 N1 125.98(15) . .
O1 C4 C3 128.09(15) . .
N1 C4 C3 105.92(13) . .
O2 C5 N1 125.71(15) . .
O2 C5 C2 128.74(16) . .
N1 C5 C2 105.55(13) . .

loop_
_geom_bond_atom_site_label_1
_geom_bond_atom_site_label_2
_geom_bond_distance
_geom_bond_site_symmetry_2
O3 C12 1.426(2) .
O3 C13 1.4162(19) .
O4 H4 0.8400 .
O4 C14 1.432(2) .
N2 H2 0.8800 .
N2 C9 1.389(2) .
N2 C11 1.454(2) .
C6 H6 0.9500 .
C6 C7 1.369(2) .
C6 C10 1.400(2) 3_665
C7 H7 0.9500 .
C7 C8 1.418(2) .
C8 C8 1.424(3) 3_665
C8 C9 1.441(2) .
C9 C10 1.381(2) .
C10 C6 1.400(2) 3_665
C10 H10 0.9500 .
C11 H11A 0.9900 .
C11 H11B 0.9900 .
C11 C12 1.510(2) .
C12 H12A 0.9900 .
C12 H12B 0.9900 .
C13 H13A 0.9900 .
C13 H13B 0.9900 .
C13 C14 1.503(3) .
C14 H14A 0.9900 .
C14 H14B 0.9900 .
Cl1 C1 1.7110(15) .
O1 C4 1.212(2) .
O2 C5 1.210(2) .
N1 H1 0.8800 .
N1 C4 1.371(2) .
N1 C5 1.386(2) .
C1 C2 1.391(2) .
C1 C3 1.387(2) 3_565
C2 C3 1.393(2) .
C2 C5 1.497(2) .
C3 C1 1.387(2) 3_565
C3 C4 1.498(2) .

loop_
_geom_torsion_atom_site_label_1
_geom_torsion_atom_site_label_2
_geom_torsion_atom_site_label_3
_geom_torsion_atom_site_label_4
_geom_torsion
_geom_torsion_site_symmetry_1
_geom_torsion_site_symmetry_4
O3 C13 C14 O4 -60.23(17) . .
N2 C9 C10 C6 177.20(14) . 3_665
N2 C11 C12 O3 -55.58(17) . .
C6 C7 C8 C8 -0.6(3) . 3_665
C6 C7 C8 C9 179.74(14) . .
C7 C8 C9 N2 2.2(2) . .
C7 C8 C9 C10 179.89(14) . .
C8 C8 C9 N2 -177.44(17) 3_665 .
C8 C8 C9 C10 0.3(2) 3_665 .
C8 C9 C10 C6 -0.4(2) . 3_665
C9 N2 C11 C12 175.99(14) . .
C10 C6 C7 C8 0.8(2) 3_665 .
C11 N2 C9 C8 -173.47(13) . .
C11 N2 C9 C10 8.9(2) . .
C12 O3 C13 C14 -178.92(13) . .
C13 O3 C12 C11 -169.35(13) . .
Cl1 C1 C2 C3 178.01(11) . .
Cl1 C1 C2 C5 -2.2(2) . .
C1 C2 C3 C1 0.6(2) . 3_565
C1 C2 C3 C4 -179.20(14) . .
C1 C2 C5 O2 0.6(3) . .
C1 C2 C5 N1 -178.97(15) . .
C1 C3 C4 O1 -3.1(3) 3_565 .
C1 C3 C4 N1 177.76(15) 3_565 .
C2 C3 C4 O1 176.69(16) . .
C2 C3 C4 N1 -2.47(16) . .
C3 C1 C2 C3 -0.6(2) 3_565 .
C3 C1 C2 C5 179.19(14) 3_565 .
C3 C2 C5 O2 -179.67(16) . .
C3 C2 C5 N1 0.81(16) . .
C4 N1 C5 O2 177.93(15) . .
C4 N1 C5 C2 -2.53(17) . .
C5 N1 C4 O1 -176.05(15) . .
C5 N1 C4 C3 3.13(17) . .
C5 C2 C3 C1 -179.21(13) . 3_565
C5 C2 C3 C4 1.00(16) . .
